data_7212622
loop_
_publ_author_name
'Constable, Edwin C.'
'Housecroft, Catherine E.'
'Neuburger, Markus'
'Price, Jason R.'
'Zampese, Jennifer A.'

_publ_section_title
;
 Redox addressable ligands in copper(i) coordination chemistry: thione and
 oligosulfide-bridged 6-methyl-2,2&#x2032;-bipyridines
;
_journal_issue 10
_journal_name_full CrystEngComm
_journal_page_first 2928
_journal_paper_doi 10.1039/c002827d
_journal_volume 12
_journal_year 2010
_chemical_formula_moiety 'C44 H36 Cu2 N8 S6, 2(F6 P), 2(C H3 N O2)'
_chemical_formula_sum 'C46 H42 Cu2 F12 N10 O4 P2 S6'
_chemical_formula_weight 1408.32
_space_group_IT_number 2
_symmetry_cell_setting triclinic
_symmetry_space_group_name_Hall '-P 1'
_symmetry_space_group_name_H-M 'P -1'
_atom_sites_solution_hydrogens geom
_atom_sites_solution_primary direct
_audit_creation_date 07-05-29
_audit_creation_method CRYSTALS_ver_12.84
_cell_angle_alpha 64.7657(19)
_cell_angle_beta 74.9436(17)
_cell_angle_gamma 82.340(2)
_cell_formula_units_Z 2
_cell_length_a 13.1160(5)
_cell_length_b 15.6202(4)
_cell_length_c 15.8881(5)
_cell_measurement_reflns_used 11415
_cell_measurement_temperature 173
_cell_measurement_theta_max 27
_cell_measurement_theta_min 1
_cell_volume 2842.41(17)
_computing_cell_refinement 'DENZO/SCALEPACK (Otwinowski & Minor, 1997)'
_computing_data_collection 'COLLECT (Nonius, 1997-2001).'
_computing_data_reduction 'DENZO/SCALEPACK (Otwinowski & Minor, 1997)'
_computing_molecular_graphics 'CAMERON (Watkin et al., 1996)'
_computing_publication_material 'CRYSTALS (Betteridge et al., 2003)'
_computing_structure_refinement 'CRYSTALS (Betteridge et al., 2003)'
_computing_structure_solution 'SIR92 (Altomare et al., 1994)'
_diffrn_ambient_temperature 173
_diffrn_measured_fraction_theta_full 0.992
_diffrn_measured_fraction_theta_max 0.989
_diffrn_measurement_device_type 'Nonius KappaCCD'
_diffrn_measurement_method '\f & \w scans'
_diffrn_radiation_monochromator graphite
_diffrn_radiation_type 'Mo K\a'
_diffrn_radiation_wavelength 0.71073
_diffrn_reflns_av_R_equivalents 0.051
_diffrn_reflns_limit_h_max 17
_diffrn_reflns_limit_h_min -17
_diffrn_reflns_limit_k_max 20
_diffrn_reflns_limit_k_min -19
_diffrn_reflns_limit_l_max 20
_diffrn_reflns_limit_l_min -20
_diffrn_reflns_number 22843
_diffrn_reflns_theta_full 25.820
_diffrn_reflns_theta_max 27.468
_diffrn_reflns_theta_min 1.971
_diffrn_standards_number 0
_exptl_absorpt_coefficient_mu 1.117
_exptl_absorpt_correction_T_max 0.98
_exptl_absorpt_correction_T_min 0.96
_exptl_absorpt_correction_type multi-scan
_exptl_absorpt_process_details 'DENZO/SCALEPACK (Otwinowski & Minor, 1997)'
_exptl_crystal_colour orange
_exptl_crystal_density_diffrn 1.645
_exptl_crystal_description plate
_exptl_crystal_F_000 1424
_exptl_crystal_size_max 0.29
_exptl_crystal_size_mid 0.04
_exptl_crystal_size_min 0.02
_refine_diff_density_max 0.70
_refine_diff_density_min -0.50
_refine_ls_extinction_method None
_refine_ls_goodness_of_fit_ref 0.9867
_refine_ls_hydrogen_treatment constr
_refine_ls_matrix_type full
_refine_ls_number_parameters 739
_refine_ls_number_reflns 8154
_refine_ls_number_restraints 0
_refine_ls_R_factor_all 0.1210
_refine_ls_R_factor_gt 0.0673
_refine_ls_shift/su_max 0.000561
_refine_ls_structure_factor_coef F
_refine_ls_weighting_details
;
Method= Modified Sheldrick
w=1/[\s^2^(F^2^) + ( 0.01P)^2^ + 0.03P]
,where P=(max(Fo^2^,0) + 2Fc^2^)/3
;
_refine_ls_weighting_scheme calc
_refine_ls_wR_factor_all 0.0928
_refine_ls_wR_factor_gt 0.0518
_refine_ls_wR_factor_ref 0.0518
_reflns_limit_h_max 17
_reflns_limit_h_min -16
_reflns_limit_k_max 20
_reflns_limit_k_min -17
_reflns_limit_l_max 20
_reflns_limit_l_min 0
_reflns_number_gt 8154
_reflns_number_total 12869
_reflns_threshold_expression I>1.0\s(I)
_oxford_diffrn_Wilson_B_factor 0.00
_oxford_diffrn_Wilson_scale 0.00
_oxford_refine_ls_scale 0.16241(19)
_oxford_structure_analysis_title '5271543 jp12-1_173k'
_cod_data_source_file c002827d.txt
_cod_data_source_block jp12-1_173k
_cod_depositor_comments
;
The following automatic conversions were performed:

'_symmetry_cell_setting' value 'Triclinic' changed to 'triclinic'
according to /home/saulius/struct/CIF-dictionaries/cif_core.dic
dictionary named 'cif_core.dic' version 2.4.2 from 2011-04-26.

Automatic conversion script
Id: cif_fix_values 1891 2012-01-12 08:04:46Z andrius 
;
_cod_database_code 7212622

loop_
_symmetry_equiv_pos_as_xyz
x,y,z
-x,-y,-z

loop_
_atom_site_label
_atom_site_type_symbol
_atom_site_fract_x
_atom_site_fract_y
_atom_site_fract_z
_atom_site_U_iso_or_equiv
_atom_site_occupancy
_atom_site_adp_type
_atom_site_refinement_flags_posn
Cu1 Cu 0.75235(5) 0.37242(4) 0.72593(4) 0.0394 1.0000 Uani .
Cu2 Cu 1.31247(4) 0.07774(4) 0.73837(4) 0.0359 1.0000 Uani .
N1 N 0.7847(3) 0.2869(2) 0.8535(2) 0.0346 1.0000 Uani .
N2 N 0.7120(3) 0.4640(2) 0.7895(3) 0.0353 1.0000 Uani .
C1 C 0.8331(4) 0.2013(3) 0.8767(3) 0.0349 1.0000 Uani .
C2 C 0.8657(4) 0.1537(3) 0.9616(3) 0.0423 1.0000 Uani .
C3 C 0.8487(4) 0.1968(3) 1.0234(3) 0.0492 1.0000 Uani .
C4 C 0.7986(4) 0.2841(3) 1.0014(3) 0.0457 1.0000 Uani .
C5 C 0.7672(4) 0.3282(3) 0.9154(3) 0.0358 1.0000 Uani .
C6 C 0.7145(4) 0.4234(3) 0.8832(3) 0.0384 1.0000 Uani .
C7 C 0.6704(4) 0.4672(3) 0.9436(4) 0.0503 1.0000 Uani .
C8 C 0.6245(5) 0.5560(4) 0.9075(4) 0.0571 1.0000 Uani .
C9 C 0.6244(4) 0.5983(3) 0.8128(4) 0.0513 1.0000 Uani .
C10 C 0.6685(4) 0.5521(3) 0.7539(3) 0.0413 1.0000 Uani .
C11 C 0.6693(4) 0.5958(3) 0.6497(3) 0.0550 1.0000 Uani .
S1 S 0.84495(10) 0.15991(8) 0.78613(8) 0.0407 1.0000 Uani .
S2 S 0.90877(10) 0.02603(8) 0.83746(9) 0.0414 1.0000 Uani .
S3 S 1.06792(10) 0.04203(8) 0.80878(8) 0.0402 1.0000 Uani .
N3 N 1.2178(3) 0.0743(2) 0.6593(2) 0.0291 1.0000 Uani .
N4 N 1.4223(3) 0.1050(2) 0.6146(2) 0.0317 1.0000 Uani .
C21 C 1.1140(4) 0.0634(3) 0.6862(3) 0.0333 1.0000 Uani .
C22 C 1.0526(4) 0.0698(3) 0.6248(3) 0.0437 1.0000 Uani .
C23 C 1.1024(4) 0.0886(3) 0.5316(4) 0.0494 1.0000 Uani .
C24 C 1.2093(4) 0.1012(3) 0.5019(3) 0.0457 1.0000 Uani .
C25 C 1.2659(4) 0.0947(3) 0.5670(3) 0.0361 1.0000 Uani .
C26 C 1.3823(4) 0.1094(3) 0.5423(3) 0.0366 1.0000 Uani .
C27 C 1.4444(4) 0.1275(3) 0.4522(3) 0.0488 1.0000 Uani .
C28 C 1.5507(5) 0.1406(4) 0.4362(4) 0.0604 1.0000 Uani .
C29 C 1.5923(4) 0.1355(3) 0.5090(4) 0.0508 1.0000 Uani .
C30 C 1.5253(4) 0.1184(3) 0.5979(3) 0.0388 1.0000 Uani .
C31 C 1.5664(4) 0.1137(3) 0.6796(3) 0.0450 1.0000 Uani .
N5 N 0.8478(3) 0.3741(2) 0.6049(2) 0.0323 1.0000 Uani .
N6 N 0.6426(3) 0.3573(2) 0.6632(3) 0.0370 1.0000 Uani .
C41 C 0.9531(4) 0.3747(3) 0.5858(3) 0.0382 1.0000 Uani .
C42 C 1.0172(4) 0.3542(3) 0.5121(3) 0.0485 1.0000 Uani .
C43 C 0.9684(5) 0.3345(3) 0.4552(3) 0.0544 1.0000 Uani .
C44 C 0.8596(5) 0.3353(3) 0.4732(3) 0.0446 1.0000 Uani .
C45 C 0.8017(4) 0.3559(3) 0.5484(3) 0.0362 1.0000 Uani .
C46 C 0.6847(4) 0.3598(3) 0.5746(3) 0.0401 1.0000 Uani .
C47 C 0.6211(5) 0.3688(3) 0.5137(4) 0.0513 1.0000 Uani .
C48 C 0.5143(5) 0.3756(4) 0.5435(4) 0.0644 1.0000 Uani .
C49 C 0.4705(4) 0.3731(3) 0.6333(4) 0.0554 1.0000 Uani .
C50 C 0.5368(4) 0.3623(3) 0.6931(4) 0.0440 1.0000 Uani .
C51 C 0.4947(4) 0.3554(3) 0.7920(4) 0.0536 1.0000 Uani .
S4 S 0.99506(10) 0.40215(8) 0.66898(9) 0.0439 1.0000 Uani .
S5 S 1.15384(10) 0.41954(8) 0.61702(9) 0.0442 1.0000 Uani .
S6 S 1.21814(10) 0.28590(8) 0.65511(8) 0.0404 1.0000 Uani .
N7 N 1.2727(3) 0.1644(2) 0.8073(2) 0.0317 1.0000 Uani .
N8 N 1.3485(3) -0.0106(2) 0.8633(2) 0.0298 1.0000 Uani .
C61 C 1.2262(4) 0.2498(3) 0.7761(3) 0.0367 1.0000 Uani .
C62 C 1.1892(4) 0.3000(3) 0.8308(3) 0.0457 1.0000 Uani .
C63 C 1.2027(4) 0.2599(3) 0.9236(3) 0.0506 1.0000 Uani .
C64 C 1.2517(4) 0.1704(3) 0.9579(3) 0.0456 1.0000 Uani .
C65 C 1.2842(4) 0.1243(3) 0.8985(3) 0.0328 1.0000 Uani .
C66 C 1.3343(3) 0.0278(3) 0.9280(3) 0.0318 1.0000 Uani .
C67 C 1.3648(4) -0.0193(3) 1.0139(3) 0.0383 1.0000 Uani .
C68 C 1.4124(4) -0.1073(3) 1.0335(3) 0.0419 1.0000 Uani .
C69 C 1.4281(4) -0.1470(3) 0.9686(3) 0.0403 1.0000 Uani .
C70 C 1.3946(4) -0.0978(3) 0.8839(3) 0.0346 1.0000 Uani .
C71 C 1.4065(4) -0.1372(3) 0.8110(3) 0.0422 1.0000 Uani .
N9 N 1.0415(4) 0.4839(4) 0.1393(4) 0.0739 1.0000 Uani .
O1 O 1.0311(5) 0.4473(4) 0.2249(4) 0.1303 1.0000 Uani .
O2 O 1.0155(4) 0.5646(3) 0.0943(4) 0.0980 1.0000 Uani .
C81 C 1.0894(5) 0.4261(4) 0.0861(4) 0.0725 1.0000 Uani .
N10 N 0.8644(5) 0.1582(3) 0.3374(5) 0.0745 1.0000 Uani .
O3 O 0.8655(4) 0.1474(3) 0.4185(4) 0.0983 1.0000 Uani .
O4 O 0.7978(4) 0.1281(3) 0.3176(4) 0.1001 1.0000 Uani .
C82 C 0.9485(5) 0.2109(5) 0.2626(5) 0.0995 1.0000 Uani .
P1 P 0.74433(11) -0.15141(9) 0.77978(9) 0.0436 1.0000 Uani .
F1 F 0.6635(3) -0.2248(2) 0.8647(2) 0.0801 1.0000 Uani .
F2 F 0.8252(2) -0.0780(2) 0.6958(2) 0.0653 1.0000 Uani .
F3 F 0.6994(2) -0.07412(19) 0.82211(19) 0.0575 1.0000 Uani .
F4 F 0.6597(2) -0.1166(2) 0.7155(2) 0.0720 1.0000 Uani .
F5 F 0.7893(3) -0.2282(2) 0.7378(2) 0.0680 1.0000 Uani .
F6 F 0.8289(2) -0.1856(2) 0.8445(2) 0.0648 1.0000 Uani .
P2 P 0.70336(12) 0.41250(9) 0.22081(9) 0.0478 1.0000 Uani .
F7 F 0.5919(3) 0.4151(3) 0.2889(2) 0.0998 1.0000 Uani .
F8 F 0.8111(3) 0.4047(3) 0.1514(2) 0.1004 1.0000 Uani .
F9 F 0.6677(4) 0.4973(2) 0.1336(2) 0.1075 1.0000 Uani .
F10 F 0.6593(3) 0.3400(3) 0.1938(3) 0.1006 1.0000 Uani .
F11 F 0.7377(3) 0.32605(19) 0.30804(19) 0.0660 1.0000 Uani .
F12 F 0.7437(4) 0.4822(2) 0.2489(3) 0.1260 1.0000 Uani .
H21 H 0.8981 0.0947 0.9750 0.0509 1.0000 Uiso R
H31 H 0.8706 0.1664 1.0808 0.0597 1.0000 Uiso R
H41 H 0.7847 0.3137 1.0433 0.0568 1.0000 Uiso R
H71 H 0.6710 0.4373 1.0078 0.0633 1.0000 Uiso R
H81 H 0.5939 0.5861 0.9475 0.0716 1.0000 Uiso R
H91 H 0.5947 0.6584 0.7865 0.0639 1.0000 Uiso R
H111 H 0.6694 0.6623 0.6256 0.0794 1.0000 Uiso R
H112 H 0.7299 0.5752 0.6150 0.0792 1.0000 Uiso R
H113 H 0.6083 0.5770 0.6407 0.0795 1.0000 Uiso R
H221 H 0.9807 0.0622 0.6454 0.0547 1.0000 Uiso R
H231 H 1.0637 0.0927 0.4885 0.0646 1.0000 Uiso R
H241 H 1.2451 0.1143 0.4390 0.0568 1.0000 Uiso R
H271 H 1.4153 0.1306 0.4027 0.0615 1.0000 Uiso R
H281 H 1.5938 0.1519 0.3771 0.0730 1.0000 Uiso R
H291 H 1.6632 0.1435 0.4997 0.0629 1.0000 Uiso R
H311 H 1.6351 0.1366 0.6596 0.0682 1.0000 Uiso R
H312 H 1.5207 0.1516 0.7092 0.0679 1.0000 Uiso R
H313 H 1.5653 0.0500 0.7275 0.0679 1.0000 Uiso R
H421 H 1.0911 0.3543 0.5008 0.0573 1.0000 Uiso R
H431 H 1.0097 0.3204 0.4041 0.0662 1.0000 Uiso R
H441 H 0.8264 0.3230 0.4356 0.0568 1.0000 Uiso R
H471 H 0.6513 0.3709 0.4534 0.0660 1.0000 Uiso R
H481 H 0.4715 0.3821 0.5029 0.0791 1.0000 Uiso R
H491 H 0.3983 0.3781 0.6545 0.0650 1.0000 Uiso R
H511 H 0.4291 0.3258 0.8168 0.0796 1.0000 Uiso R
H512 H 0.4862 0.4169 0.7915 0.0791 1.0000 Uiso R
H513 H 0.5424 0.3199 0.8312 0.0790 1.0000 Uiso R
H621 H 1.1569 0.3581 0.8072 0.0572 1.0000 Uiso R
H631 H 1.1801 0.2924 0.9632 0.0629 1.0000 Uiso R
H641 H 1.2619 0.1435 1.0192 0.0554 1.0000 Uiso R
H671 H 1.3530 0.0064 1.0583 0.0477 1.0000 Uiso R
H681 H 1.4327 -0.1400 1.0919 0.0488 1.0000 Uiso R
H691 H 1.4606 -0.2051 0.9806 0.0458 1.0000 Uiso R
H711 H 1.4260 -0.2019 0.8367 0.0653 1.0000 Uiso R
H712 H 1.4576 -0.1036 0.7545 0.0652 1.0000 Uiso R
H713 H 1.3404 -0.1319 0.7939 0.0649 1.0000 Uiso R
H811 H 1.1349 0.4654 0.0270 0.1091 1.0000 Uiso R
H812 H 1.1292 0.3741 0.1247 0.1092 1.0000 Uiso R
H813 H 1.0340 0.4034 0.0715 0.1093 1.0000 Uiso R
H821 H 0.9407 0.2112 0.2037 0.1365 1.0000 Uiso R
H822 H 1.0131 0.1820 0.2768 0.1366 1.0000 Uiso R
H823 H 0.9454 0.2738 0.2589 0.1364 1.0000 Uiso R

loop_
_atom_site_aniso_label
_atom_site_aniso_U_11
_atom_site_aniso_U_22
_atom_site_aniso_U_33
_atom_site_aniso_U_23
_atom_site_aniso_U_13
_atom_site_aniso_U_12
Cu1 0.0471(4) 0.0453(3) 0.0320(3) -0.0198(3) -0.0165(3) 0.0077(3)
Cu2 0.0414(4) 0.0432(3) 0.0273(3) -0.0177(3) -0.0104(3) 0.0020(3)
N1 0.040(2) 0.035(2) 0.031(2) -0.0137(17) -0.0115(18) -0.0022(18)
N2 0.039(2) 0.037(2) 0.033(2) -0.0165(17) -0.0115(18) 0.0007(17)
C1 0.034(3) 0.037(3) 0.033(3) -0.013(2) -0.006(2) -0.005(2)
C2 0.048(3) 0.041(3) 0.039(3) -0.014(2) -0.018(2) 0.008(2)
C3 0.064(4) 0.048(3) 0.037(3) -0.013(2) -0.022(3) -0.002(3)
C4 0.061(4) 0.048(3) 0.034(3) -0.017(2) -0.017(3) -0.005(3)
C5 0.039(3) 0.040(3) 0.031(3) -0.014(2) -0.012(2) -0.004(2)
C6 0.046(3) 0.038(3) 0.040(3) -0.020(2) -0.014(2) -0.004(2)
C7 0.064(4) 0.050(3) 0.044(3) -0.024(3) -0.014(3) -0.002(3)
C8 0.074(4) 0.050(3) 0.057(4) -0.034(3) -0.012(3) 0.006(3)
C9 0.058(4) 0.040(3) 0.062(4) -0.028(3) -0.018(3) 0.011(2)
C10 0.044(3) 0.036(3) 0.043(3) -0.015(2) -0.012(2) -0.002(2)
C11 0.064(4) 0.048(3) 0.047(3) -0.011(3) -0.020(3) 0.010(3)
S1 0.0467(8) 0.0401(6) 0.0376(7) -0.0190(5) -0.0123(6) 0.0077(6)
S2 0.0395(8) 0.0339(6) 0.0464(7) -0.0151(6) -0.0039(6) -0.0029(5)
S3 0.0379(8) 0.0481(7) 0.0330(6) -0.0166(5) -0.0075(6) 0.0027(6)
N3 0.033(2) 0.0313(19) 0.027(2) -0.0148(16) -0.0077(17) -0.0019(16)
N4 0.031(2) 0.036(2) 0.030(2) -0.0158(16) -0.0067(17) -0.0001(16)
C21 0.034(3) 0.038(2) 0.031(2) -0.017(2) -0.010(2) 0.002(2)
C22 0.036(3) 0.057(3) 0.044(3) -0.025(2) -0.012(2) 0.000(2)
C23 0.046(4) 0.070(3) 0.045(3) -0.032(3) -0.018(3) 0.000(3)
C24 0.054(4) 0.061(3) 0.028(3) -0.023(2) -0.010(2) -0.002(3)
C25 0.049(3) 0.037(2) 0.027(2) -0.016(2) -0.011(2) 0.000(2)
C26 0.042(3) 0.038(3) 0.033(3) -0.017(2) -0.006(2) -0.005(2)
C27 0.047(4) 0.071(3) 0.037(3) -0.030(3) -0.005(3) -0.013(3)
C28 0.058(4) 0.087(4) 0.039(3) -0.033(3) 0.007(3) -0.018(3)
C29 0.041(3) 0.069(3) 0.048(3) -0.032(3) 0.001(3) -0.009(3)
C30 0.047(3) 0.035(2) 0.039(3) -0.018(2) -0.013(2) 0.000(2)
C31 0.040(3) 0.048(3) 0.047(3) -0.019(2) -0.012(2) -0.001(2)
N5 0.041(3) 0.034(2) 0.026(2) -0.0127(16) -0.0141(18) 0.0018(17)
N6 0.044(3) 0.033(2) 0.037(2) -0.0143(17) -0.017(2) 0.0010(18)
C41 0.053(4) 0.031(2) 0.031(3) -0.011(2) -0.016(2) 0.004(2)
C42 0.051(4) 0.057(3) 0.038(3) -0.021(2) -0.010(3) 0.000(3)
C43 0.072(5) 0.061(3) 0.033(3) -0.026(3) -0.007(3) 0.001(3)
C44 0.066(4) 0.042(3) 0.034(3) -0.018(2) -0.020(3) -0.002(3)
C45 0.050(3) 0.030(2) 0.029(3) -0.009(2) -0.013(2) -0.002(2)
C46 0.056(4) 0.028(2) 0.041(3) -0.012(2) -0.025(3) 0.001(2)
C47 0.063(4) 0.057(3) 0.046(3) -0.023(3) -0.027(3) -0.004(3)
C48 0.063(5) 0.070(4) 0.065(4) -0.016(3) -0.040(4) -0.006(3)
C49 0.047(4) 0.055(3) 0.061(4) -0.013(3) -0.024(3) -0.005(3)
C50 0.051(4) 0.029(2) 0.050(3) -0.010(2) -0.020(3) 0.000(2)
C51 0.044(3) 0.054(3) 0.061(4) -0.022(3) -0.014(3) 0.005(2)
S4 0.0457(8) 0.0518(7) 0.0420(7) -0.0240(6) -0.0166(6) 0.0029(6)
S5 0.0488(8) 0.0317(6) 0.0459(7) -0.0062(5) -0.0162(6) -0.0044(5)
S6 0.0492(8) 0.0383(6) 0.0339(7) -0.0122(5) -0.0155(6) 0.0017(6)
N7 0.034(2) 0.032(2) 0.029(2) -0.0118(16) -0.0090(17) -0.0003(17)
N8 0.034(2) 0.032(2) 0.0256(19) -0.0136(16) -0.0059(17) -0.0036(16)
C61 0.042(3) 0.036(3) 0.031(3) -0.011(2) -0.008(2) -0.006(2)
C62 0.064(4) 0.039(3) 0.041(3) -0.021(2) -0.020(3) 0.009(2)
C63 0.075(4) 0.042(3) 0.041(3) -0.027(2) -0.009(3) 0.007(3)
C64 0.066(4) 0.047(3) 0.028(2) -0.019(2) -0.013(2) 0.004(3)
C65 0.038(3) 0.036(2) 0.028(2) -0.017(2) -0.005(2) -0.005(2)
C66 0.035(3) 0.034(2) 0.028(2) -0.012(2) -0.009(2) -0.004(2)
C67 0.045(3) 0.043(3) 0.031(3) -0.016(2) -0.011(2) -0.008(2)
C68 0.046(3) 0.043(3) 0.034(3) -0.010(2) -0.016(2) 0.001(2)
C69 0.044(3) 0.034(2) 0.038(3) -0.011(2) -0.010(2) 0.004(2)
C70 0.034(3) 0.034(2) 0.035(3) -0.014(2) -0.005(2) -0.004(2)
C71 0.048(3) 0.044(3) 0.038(3) -0.025(2) -0.004(2) 0.002(2)
N9 0.079(4) 0.083(4) 0.072(4) -0.040(3) -0.013(3) -0.020(3)
O1 0.185(6) 0.157(5) 0.067(4) -0.061(4) -0.023(4) -0.019(4)
O2 0.092(4) 0.068(3) 0.131(4) -0.046(3) -0.011(3) -0.006(3)
C81 0.076(5) 0.074(4) 0.068(4) -0.033(3) -0.011(3) 0.005(3)
N10 0.066(4) 0.060(3) 0.114(5) -0.053(4) -0.026(4) 0.015(3)
O3 0.105(4) 0.093(3) 0.106(4) -0.052(3) -0.024(3) 0.005(3)
O4 0.073(3) 0.076(3) 0.192(5) -0.084(3) -0.052(3) 0.011(2)
C82 0.045(4) 0.107(5) 0.118(6) -0.038(5) 0.011(4) 0.000(4)
P1 0.0474(9) 0.0567(8) 0.0366(7) -0.0272(6) -0.0130(6) 0.0020(6)
F1 0.089(3) 0.082(2) 0.065(2) -0.0362(18) 0.0151(18) -0.0293(19)
F2 0.069(2) 0.075(2) 0.0487(18) -0.0227(16) -0.0050(16) -0.0154(16)
F3 0.075(2) 0.0661(18) 0.0481(17) -0.0382(15) -0.0291(16) 0.0246(15)
F4 0.050(2) 0.133(3) 0.059(2) -0.062(2) -0.0277(16) 0.0188(18)
F5 0.083(2) 0.076(2) 0.064(2) -0.0517(17) -0.0117(18) 0.0055(17)
F6 0.066(2) 0.092(2) 0.0489(18) -0.0413(16) -0.0295(16) 0.0310(17)
P2 0.0672(11) 0.0457(7) 0.0351(7) -0.0207(6) -0.0156(7) 0.0062(7)
F7 0.078(3) 0.134(3) 0.070(2) -0.038(2) -0.014(2) 0.032(2)
F8 0.082(3) 0.129(3) 0.061(2) -0.029(2) 0.007(2) 0.013(2)
F9 0.188(4) 0.081(2) 0.048(2) -0.0299(18) -0.043(2) 0.062(2)
F10 0.151(4) 0.097(3) 0.082(3) -0.047(2) -0.046(3) -0.020(2)
F11 0.092(3) 0.0621(18) 0.0432(17) -0.0206(14) -0.0261(17) 0.0205(16)
F12 0.229(5) 0.077(2) 0.101(3) -0.034(2) -0.065(3) -0.054(3)

loop_
_atom_type_symbol
_atom_type_scat_dispersion_real
_atom_type_scat_dispersion_imag
_atom_type_scat_Cromer_Mann_a1
_atom_type_scat_Cromer_Mann_b1
_atom_type_scat_Cromer_Mann_a2
_atom_type_scat_Cromer_Mann_b2
_atom_type_scat_Cromer_Mann_a3
_atom_type_scat_Cromer_Mann_b3
_atom_type_scat_Cromer_Mann_a4
_atom_type_scat_Cromer_Mann_b4
_atom_type_scat_Cromer_Mann_c
_atom_type_scat_source
C 0.0033 0.0016 2.3100 20.8439 1.0200 10.2075 1.5886 0.5687 0.8650 51.6512 0.2156 'International Tables Vol C 4.2.6.8 and 6.1.1.4'
H 0.0000 0.0000 0.4930 10.5109 0.3229 26.1257 0.1402 3.1424 0.0408 57.7998 0.0030 'International Tables Vol C 4.2.6.8 and 6.1.1.4'
N 0.0061 0.0033 12.2126 0.0057 3.1322 9.8933 2.0125 28.9975 1.1663 0.5826 -11.5290 'International Tables Vol C 4.2.6.8 and 6.1.1.4'
S 0.1246 0.1234 6.9053 1.4679 5.2034 22.2151 1.4379 0.2536 1.5863 56.1720 0.8669 'International Tables Vol C 4.2.6.8 and 6.1.1.4'
Cu 0.3201 1.2651 13.3380 3.5828 7.1676 0.2470 5.6158 11.3966 1.6735 64.8126 1.1910 'International Tables Vol C 4.2.6.8 and 6.1.1.4'
P 0.1023 0.0942 6.4345 1.9067 4.1791 27.1570 1.7800 0.5260 1.4908 68.1645 1.1149 'International Tables Vol C 4.2.6.8 and 6.1.1.4'
F 0.0171 0.0103 3.5392 10.2825 2.6412 4.2944 1.5170 0.2615 1.0243 26.1476 0.2776 'International Tables Vol C 4.2.6.8 and 6.1.1.4'
O 0.0106 0.0060 3.0485 13.2771 2.2868 5.7011 1.5463 0.3239 0.8670 32.9089 0.2508 'International Tables Vol C 4.2.6.8 and 6.1.1.4'

loop_
_geom_angle_atom_site_label_1
_geom_angle_atom_site_label_2
_geom_angle_atom_site_label_3
_geom_angle
_geom_angle_publ_flag
N1 Cu1 N2 81.81(14) yes
N1 Cu1 N5 120.79(15) yes
N2 Cu1 N5 135.88(14) yes
N1 Cu1 N6 128.86(14) yes
N2 Cu1 N6 115.71(15) yes
N5 Cu1 N6 80.92(16) yes
N3 Cu2 N4 82.05(14) yes
N3 Cu2 N7 118.91(14) yes
N4 Cu2 N7 125.18(13) yes
N3 Cu2 N8 135.69(13) yes
N4 Cu2 N8 119.91(14) yes
N7 Cu2 N8 81.39(14) yes
Cu1 N1 C1 126.9(3) yes
Cu1 N1 C5 113.8(3) yes
C1 N1 C5 118.7(4) yes
Cu1 N2 C6 112.9(3) yes
Cu1 N2 C10 127.5(3) yes
C6 N2 C10 118.6(4) yes
N1 C1 C2 122.6(4) yes
N1 C1 S1 110.8(3) yes
C2 C1 S1 126.6(4) yes
C1 C2 C3 118.2(4) yes
C1 C2 H21 119.8 no
C3 C2 H21 122.1 no
C2 C3 C4 120.2(4) yes
C2 C3 H31 119.8 no
C4 C3 H31 120.0 no
C3 C4 C5 119.0(5) yes
C3 C4 H41 121.3 no
C5 C4 H41 119.6 no
C4 C5 N1 121.3(4) yes
C4 C5 C6 123.7(4) yes
N1 C5 C6 115.0(4) yes
C5 C6 N2 115.0(4) yes
C5 C6 C7 123.0(4) yes
N2 C6 C7 122.0(4) yes
C6 C7 C8 119.2(5) yes
C6 C7 H71 120.6 no
C8 C7 H71 120.2 no
C7 C8 C9 119.1(5) yes
C7 C8 H81 120.1 no
C9 C8 H81 120.8 no
C8 C9 C10 120.4(5) yes
C8 C9 H91 120.9 no
C10 C9 H91 118.7 no
C9 C10 N2 120.7(4) yes
C9 C10 C11 122.1(4) yes
N2 C10 C11 117.2(4) yes
C10 C11 H111 110.8 no
C10 C11 H112 110.6 no
H111 C11 H112 108.5 no
C10 C11 H113 109.1 no
H111 C11 H113 109.4 no
H112 C11 H113 108.5 no
C1 S1 S2 105.48(15) yes
S1 S2 S3 105.79(7) yes
S2 S3 C21 105.09(16) yes
Cu2 N3 C21 126.6(3) yes
Cu2 N3 C25 114.3(3) yes
C21 N3 C25 118.7(4) yes
Cu2 N4 C26 113.4(3) yes
Cu2 N4 C30 127.9(3) yes
C26 N4 C30 118.7(4) yes
S3 C21 N3 110.6(3) yes
S3 C21 C22 126.2(4) yes
N3 C21 C22 123.2(4) yes
C21 C22 C23 117.8(5) yes
C21 C22 H221 121.3 no
C23 C22 H221 121.0 no
C22 C23 C24 120.1(5) yes
C22 C23 H231 120.1 no
C24 C23 H231 119.8 no
C23 C24 C25 119.2(5) yes
C23 C24 H241 121.8 no
C25 C24 H241 119.0 no
C24 C25 N3 121.1(4) yes
C24 C25 C26 123.9(4) yes
N3 C25 C26 115.0(4) yes
C25 C26 N4 115.1(4) yes
C25 C26 C27 122.7(4) yes
N4 C26 C27 122.2(4) yes
C26 C27 C28 118.5(5) yes
C26 C27 H271 121.1 no
C28 C27 H271 120.5 no
C27 C28 C29 119.9(5) yes
C27 C28 H281 120.1 no
C29 C28 H281 119.9 no
C28 C29 C30 118.9(5) yes
C28 C29 H291 121.1 no
C30 C29 H291 120.0 no
C29 C30 N4 121.8(4) yes
C29 C30 C31 121.1(5) yes
N4 C30 C31 117.1(4) yes
C30 C31 H311 112.1 no
C30 C31 H312 108.9 no
H311 C31 H312 108.4 no
C30 C31 H313 110.6 no
H311 C31 H313 109.5 no
H312 C31 H313 107.1 no
Cu1 N5 C41 124.8(3) yes
Cu1 N5 C45 115.4(3) yes
C41 N5 C45 118.7(4) yes
Cu1 N6 C46 113.1(3) yes
Cu1 N6 C50 126.5(3) yes
C46 N6 C50 119.3(4) yes
N5 C41 C42 122.9(4) yes
N5 C41 S4 110.3(3) yes
C42 C41 S4 126.7(4) yes
C41 C42 C43 117.6(5) yes
C41 C42 H421 121.1 no
C43 C42 H421 121.2 no
C42 C43 C44 120.0(5) yes
C42 C43 H431 119.8 no
C44 C43 H431 120.2 no
C43 C44 C45 118.7(5) yes
C43 C44 H441 120.7 no
C45 C44 H441 120.6 no
C44 C45 N5 122.1(5) yes
C44 C45 C46 123.9(4) yes
N5 C45 C46 113.9(4) yes
C45 C46 N6 114.8(4) yes
C45 C46 C47 123.8(5) yes
N6 C46 C47 121.4(5) yes
C46 C47 C48 119.1(5) yes
C46 C47 H471 120.0 no
C48 C47 H471 120.9 no
C47 C48 C49 120.1(5) yes
C47 C48 H481 119.5 no
C49 C48 H481 120.4 no
C48 C49 C50 119.1(5) yes
C48 C49 H491 121.2 no
C50 C49 H491 119.7 no
C49 C50 N6 120.9(5) yes
C49 C50 C51 121.9(5) yes
N6 C50 C51 117.2(4) yes
C50 C51 H511 109.1 no
C50 C51 H512 109.7 no
H511 C51 H512 109.7 no
C50 C51 H513 110.4 no
H511 C51 H513 109.8 no
H512 C51 H513 108.1 no
C41 S4 S5 104.54(19) yes
S4 S5 S6 105.23(7) yes
S5 S6 C61 104.64(17) yes
Cu2 N7 C61 126.7(3) yes
Cu2 N7 C65 114.2(3) yes
C61 N7 C65 118.6(4) yes
Cu2 N8 C66 114.4(3) yes
Cu2 N8 C70 126.7(3) yes
C66 N8 C70 118.5(3) yes
S6 C61 N7 110.0(3) yes
S6 C61 C62 126.1(4) yes
N7 C61 C62 123.9(4) yes
C61 C62 C63 117.6(4) yes
C61 C62 H621 121.4 no
C63 C62 H621 120.9 no
C62 C63 C64 119.6(4) yes
C62 C63 H631 120.7 no
C64 C63 H631 119.8 no
C63 C64 C65 118.7(4) yes
C63 C64 H641 120.3 no
C65 C64 H641 121.0 no
C64 C65 N7 121.6(4) yes
C64 C65 C66 123.5(4) yes
N7 C65 C66 114.9(4) yes
C65 C66 N8 114.6(4) yes
C65 C66 C67 123.2(4) yes
N8 C66 C67 122.3(4) yes
C66 C67 C68 118.6(4) yes
C66 C67 H671 121.8 no
C68 C67 H671 119.6 no
C67 C68 C69 119.9(4) yes
C67 C68 H681 119.1 no
C69 C68 H681 120.9 no
C68 C69 C70 119.5(4) yes
C68 C69 H691 120.7 no
C70 C69 H691 119.8 no
C69 C70 N8 121.1(4) yes
C69 C70 C71 122.6(4) yes
N8 C70 C71 116.2(4) yes
C70 C71 H711 110.0 no
C70 C71 H712 111.2 no
H711 C71 H712 110.1 no
C70 C71 H713 109.7 no
H711 C71 H713 107.8 no
H712 C71 H713 108.0 no
O1 N9 O2 124.9(7) yes
O1 N9 C81 117.5(6) yes
O2 N9 C81 117.6(6) yes
N9 C81 H811 108.6 no
N9 C81 H812 108.7 no
H811 C81 H812 110.8 no
N9 C81 H813 108.8 no
H811 C81 H813 108.7 no
H812 C81 H813 111.2 no
O3 N10 O4 124.8(7) yes
O3 N10 C82 116.3(6) yes
O4 N10 C82 118.9(7) yes
N10 C82 H821 108.1 no
N10 C82 H822 108.9 no
H821 C82 H822 111.0 no
N10 C82 H823 109.3 no
H821 C82 H823 111.0 no
H822 C82 H823 108.6 no
F1 P1 F2 179.50(18) yes
F1 P1 F3 89.08(17) yes
F2 P1 F3 90.59(17) yes
F1 P1 F4 90.65(19) yes
F2 P1 F4 89.73(17) yes
F3 P1 F4 90.11(16) yes
F1 P1 F5 90.97(17) yes
F2 P1 F5 89.36(18) yes
F3 P1 F5 179.83(18) yes
F4 P1 F5 90.05(17) yes
F1 P1 F6 89.43(19) yes
F2 P1 F6 90.19(17) yes
F3 P1 F6 89.41(15) yes
F4 P1 F6 179.52(18) yes
F5 P1 F6 90.43(17) yes
F7 P2 F8 176.0(2) yes
F7 P2 F9 90.9(2) yes
F8 P2 F9 89.1(2) yes
F7 P2 F10 89.5(2) yes
F8 P2 F10 86.5(2) yes
F9 P2 F10 89.6(2) yes
F7 P2 F11 88.81(18) yes
F8 P2 F11 91.06(19) yes
F9 P2 F11 178.9(2) yes
F10 P2 F11 89.34(18) yes
F7 P2 F12 89.2(3) yes
F8 P2 F12 94.8(3) yes
F9 P2 F12 90.8(2) yes
F10 P2 F12 178.6(3) yes
F11 P2 F12 90.3(2) yes

loop_
_geom_bond_atom_site_label_1
_geom_bond_atom_site_label_2
_geom_bond_distance
_geom_bond_publ_flag
Cu1 N1 2.015(3) yes
Cu1 N2 2.024(4) yes
Cu1 N5 1.995(4) yes
Cu1 N6 2.039(4) yes
Cu2 N3 2.002(3) yes
Cu2 N4 2.025(4) yes
Cu2 N7 2.020(4) yes
Cu2 N8 2.011(3) yes
N1 C1 1.344(5) yes
N1 C5 1.348(5) yes
N2 C6 1.355(5) yes
N2 C10 1.354(5) yes
C1 C2 1.383(6) yes
C1 S1 1.779(5) yes
C2 C3 1.370(6) yes
C2 H21 0.921 no
C3 C4 1.373(7) yes
C3 H31 0.933 no
C4 C5 1.389(6) yes
C4 H41 0.931 no
C5 C6 1.487(6) yes
C6 C7 1.374(6) yes
C7 C8 1.377(7) yes
C7 H71 0.925 no
C8 C9 1.362(7) yes
C8 H81 0.925 no
C9 C10 1.384(7) yes
C9 H91 0.927 no
C10 C11 1.496(6) yes
C11 H111 0.942 no
C11 H112 0.946 no
C11 H113 0.950 no
S1 S2 2.0427(16) yes
S2 S3 2.0434(17) yes
S3 C21 1.777(4) yes
N3 C21 1.328(5) yes
N3 C25 1.350(5) yes
N4 C26 1.355(5) yes
N4 C30 1.335(6) yes
C21 C22 1.384(6) yes
C22 C23 1.372(6) yes
C22 H221 0.920 no
C23 C24 1.371(7) yes
C23 H231 0.931 no
C24 C25 1.386(6) yes
C24 H241 0.932 no
C25 C26 1.497(6) yes
C26 C27 1.379(6) yes
C27 C28 1.377(7) yes
C27 H271 0.941 no
C28 C29 1.372(7) yes
C28 H281 0.918 no
C29 C30 1.391(6) yes
C29 H291 0.920 no
C30 C31 1.501(6) yes
C31 H311 0.938 no
C31 H312 0.963 no
C31 H313 0.961 no
N5 C41 1.335(6) yes
N5 C45 1.341(5) yes
N6 C46 1.356(6) yes
N6 C50 1.349(6) yes
C41 C42 1.385(7) yes
C41 S4 1.776(5) yes
C42 C43 1.384(7) yes
C42 H421 0.939 no
C43 C44 1.380(7) yes
C43 H431 0.944 no
C44 C45 1.378(6) yes
C44 H441 0.914 no
C45 C46 1.483(7) yes
C46 C47 1.388(6) yes
C47 C48 1.363(7) yes
C47 H471 0.924 no
C48 C49 1.379(8) yes
C48 H481 0.926 no
C49 C50 1.393(7) yes
C49 H491 0.924 no
C50 C51 1.485(7) yes
C51 H511 0.940 no
C51 H512 0.949 no
C51 H513 0.950 no
S4 S5 2.0392(19) yes
S5 S6 2.0381(16) yes
S6 C61 1.786(4) yes
N7 C61 1.331(5) yes
N7 C65 1.352(5) yes
N8 C66 1.359(5) yes
N8 C70 1.353(5) yes
C61 C62 1.367(6) yes
C62 C63 1.383(6) yes
C62 H621 0.914 no
C63 C64 1.399(6) yes
C63 H631 0.937 no
C64 C65 1.372(6) yes
C64 H641 0.920 no
C65 C66 1.488(6) yes
C66 C67 1.383(6) yes
C67 C68 1.372(6) yes
C67 H671 0.922 no
C68 C69 1.374(6) yes
C68 H681 0.940 no
C69 C70 1.389(6) yes
C69 H691 0.914 no
C70 C71 1.495(6) yes
C71 H711 0.941 no
C71 H712 0.954 no
C71 H713 0.957 no
N9 O1 1.207(6) yes
N9 O2 1.208(6) yes
N9 C81 1.465(7) yes
C81 H811 0.964 no
C81 H812 0.968 no
C81 H813 0.966 no
N10 O3 1.229(6) yes
N10 O4 1.208(6) yes
N10 C82 1.426(8) yes
C82 H821 0.964 no
C82 H822 0.940 no
C82 H823 0.955 no
P1 F1 1.587(3) yes
P1 F2 1.582(3) yes
P1 F3 1.598(3) yes
P1 F4 1.589(3) yes
P1 F5 1.588(3) yes
P1 F6 1.593(3) yes
P2 F7 1.584(4) yes
P2 F8 1.577(4) yes
P2 F9 1.581(3) yes
P2 F10 1.586(3) yes
P2 F11 1.585(3) yes
P2 F12 1.534(3) yes
